data_7243850
loop_
_publ_author_name
'Dowarah, Jayanta'
'Patel, Devanshi'
'Marak, Brilliant N.'
'Yadav, Umesh Chand Singh'
'Shah, Pramod Kumar'
'Shukla, Pradeep Kumar'
'Singh, Ved Prakash'

_publ_section_title
;
 Green synthesis, structural analysis and anticancer activity of
 dihydropyrimidinone derivatives
;
_journal_issue 57
_journal_name_full 'RSC Advances'
_journal_page_first 35737
_journal_page_last 35753
_journal_paper_doi 10.1039/D1RA03969E
_journal_volume 11
_journal_year 2021
_chemical_formula_moiety 'C15 H18 N2 O3 S'
_chemical_formula_sum 'C15 H18 N2 O3 S'
_chemical_formula_weight 306.39
_space_group_crystal_system monoclinic
_space_group_IT_number 15
_space_group_name_Hall '-C 2yc'
_space_group_name_H-M_alt 'C 1 2/c 1'
_symmetry_Int_Tables_number 15
_audit_creation_date 2019-05-25
_audit_creation_method
;
Olex2 1.2
(compiled 2018.05.29 svn.r3508 for OlexSys, GUI svn.r5506)
;
_audit_update_record
;
2019-06-29 deposited with the CCDC.	2021-10-14 downloaded from the CCDC.
;
_cell_angle_alpha 90
_cell_angle_beta 101.888(4)
_cell_angle_gamma 90
_cell_formula_units_Z 8
_cell_length_a 18.2332(17)
_cell_length_b 7.3341(6)
_cell_length_c 25.197(2)
_cell_measurement_reflns_used 9889
_cell_measurement_temperature 296(2)
_cell_measurement_theta_max 27.61
_cell_measurement_theta_min 2.28
_cell_volume 3297.2(5)
_computing_molecular_graphics 'Olex2 (Dolomanov et al., 2009)'
_computing_publication_material 'Olex2 (Dolomanov et al., 2009)'
_computing_structure_refinement 'olex2.refine (Bourhis et al., 2015)'
_diffrn_ambient_temperature 296.15
_diffrn_measured_fraction_theta_full 0.9985
_diffrn_measured_fraction_theta_max 0.9981
_diffrn_measurement_device_type 'Bruker APEX-II CCD'
_diffrn_measurement_method '\f and \w scans'
_diffrn_radiation_type 'Mo K\a'
_diffrn_radiation_wavelength 0.71073
_diffrn_reflns_av_R_equivalents 0.0413
_diffrn_reflns_av_unetI/netI 0.0219
_diffrn_reflns_limit_h_max 24
_diffrn_reflns_limit_h_min -24
_diffrn_reflns_limit_k_max 9
_diffrn_reflns_limit_k_min -9
_diffrn_reflns_limit_l_max 33
_diffrn_reflns_limit_l_min -33
_diffrn_reflns_number 39480
_diffrn_reflns_theta_full 28.3663
_diffrn_reflns_theta_max 28.37
_diffrn_reflns_theta_min 2.28
_diffrn_standards_number 0
_exptl_absorpt_coefficient_mu 0.207
_exptl_absorpt_correction_type none
_exptl_crystal_colour Yellow
_exptl_crystal_density_diffrn 1.2343
_exptl_crystal_description block
_exptl_crystal_F_000 1297.5879
_exptl_crystal_size_max 0.24
_exptl_crystal_size_mid 0.22
_exptl_crystal_size_min 0.20
_refine_diff_density_max 0.5703
_refine_diff_density_min -0.4301
_refine_diff_density_rms 0.0888
_refine_ls_d_res_high 0.7480
_refine_ls_d_res_low 8.9211
_refine_ls_goodness_of_fit_ref 1.0714
_refine_ls_hydrogen_treatment mixed
_refine_ls_matrix_type full
_refine_ls_number_constraints 25
_refine_ls_number_parameters 201
_refine_ls_number_reflns 4117
_refine_ls_number_restraints 0
_refine_ls_restrained_S_all 1.0714
_refine_ls_R_factor_all 0.0764
_refine_ls_R_factor_gt 0.0636
_refine_ls_shift/su_max 0.0000
_refine_ls_shift/su_mean 0.0000
_refine_ls_structure_factor_coef Fsqd
_refine_ls_weighting_details 'w=1/[\s^2^(Fo^2^)+(0.1083P)^2^+5.1491P] where P=(Fo^2^+2Fc^2^)/3'
_refine_ls_weighting_scheme calc
_refine_ls_wR_factor_gt 0.1885
_refine_ls_wR_factor_ref 0.2033
_reflns_Friedel_coverage 0.0
_reflns_limit_h_max 23
_reflns_limit_h_min -24
_reflns_limit_k_max 9
_reflns_limit_k_min 0
_reflns_limit_l_max 33
_reflns_limit_l_min 0
_reflns_number_gt 3387
_reflns_number_total 4117
_reflns_threshold_expression I>=2u(I)
_cod_data_source_file d1ra03969e2.cif
_cod_data_source_block VPS_I_4_0ma
_cod_database_code 7243850
_publcif_datablock.id {94857d79-4504-409d-bf91-f24f5fa66aa4}

_olex2_refinement_description
;
1. Fixed Uiso
 At 1.2 times of:
  All C(H) groups, All C(H,H) groups
 At 1.5 times of:
  All C(H,H,H) groups
2.a Ternary CH refined with riding coordinates:
 C6(H6)
2.b Secondary CH2 refined with riding coordinates:
 C9(H9a,H9b)
2.c Aromatic/amide H refined with riding coordinates:
 C3(H3a), C4(H4a), C13(H13), C14(H14)
2.d Idealised Me refined as rotating group:
 C1(H1a,H1b,H1c), C10(H10a,H10b,H10c), C15(H15a,H15b,H15c)
;
_olex2_submission_special_instructions 'No special instructions were received'
_publcif_funding_html
;
;

loop_
_space_group_symop_id
_space_group_symop_operation_xyz
1 x,y,z
2 -x,y,-z+1/2
3 -x,-y,-z
4 x,-y,z-1/2
5 x+1/2,y+1/2,z
6 -x+1/2,y+1/2,-z+1/2
7 -x+1/2,-y+1/2,-z
8 x+1/2,-y+1/2,z-1/2

loop_
_atom_site_label
_atom_site_type_symbol
_atom_site_fract_x
_atom_site_fract_y
_atom_site_fract_z
_atom_site_U_iso_or_equiv
_atom_site_adp_type
_atom_site_occupancy
_atom_site_refinement_flags_posn
S1 S 0.69403(4) 0.00083(8) 0.51767(3) 0.0443(2) Uani 1.000000 .
O0aa O 0.53174(12) 0.7647(2) 0.57508(10) 0.0549(5) Uani 1.000000 .
O1 O 0.85866(13) 0.5550(3) 0.76106(8) 0.0586(6) Uani 1.000000 .
O2 O 0.45647(12) 0.5667(3) 0.60383(10) 0.0589(6) Uani 1.000000 .
N3 N 0.58511(11) 0.1416(3) 0.55948(8) 0.0336(4) Uani 1.000000 .
N4 N 0.66498(12) 0.3487(3) 0.53500(8) 0.0343(4) Uani 1.000000 .
C1 C 0.8523(3) 0.4519(6) 0.80785(15) 0.0838(13) Uani 1.000000 .
H1a H 0.8126(13) 0.501(3) 0.8233(8) 0.1257(19) Uiso 1.000000 GR
H1b H 0.841(2) 0.3271(11) 0.7977(3) 0.1257(19) Uiso 1.000000 GR
H1c H 0.8986(7) 0.458(4) 0.8340(6) 0.1257(19) Uiso 1.000000 GR
C2 C 0.80161(15) 0.5406(3) 0.71635(11) 0.0417(6) Uani 1.000000 .
C3 C 0.73514(16) 0.4489(4) 0.71566(10) 0.0449(6) Uani 1.000000 .
H3a H 0.72618(16) 0.3948(4) 0.74709(10) 0.0539(7) Uiso 1.000000 R
C4 C 0.68189(14) 0.4384(3) 0.66763(10) 0.0392(5) Uani 1.000000 .
H4a H 0.63763(14) 0.3749(3) 0.66729(10) 0.0470(6) Uiso 1.000000 R
C5 C 0.69275(13) 0.5196(3) 0.62028(9) 0.0313(5) Uani 1.000000 .
C6 C 0.63812(12) 0.4957(3) 0.56618(9) 0.0300(4) Uani 1.000000 .
H6 H 0.63683(12) 0.6095(3) 0.54562(9) 0.0361(5) Uiso 1.000000 R
C7 C 0.55946(12) 0.4513(3) 0.57190(9) 0.0307(5) Uani 1.000000 .
C8 C 0.51510(14) 0.6095(3) 0.58291(10) 0.0358(5) Uani 1.000000 .
C9 C 0.41028(18) 0.7147(4) 0.61747(16) 0.0593(8) Uani 1.000000 .
H9a H 0.44106(18) 0.8023(4) 0.64097(16) 0.0712(10) Uiso 1.000000 R
H9b H 0.38512(18) 0.7772(4) 0.58483(16) 0.0712(10) Uiso 1.000000 R
C10 C 0.3549(3) 0.6325(6) 0.6454(2) 0.0997(16) Uani 1.000000 .
H10a H 0.3285(16) 0.537(4) 0.6232(8) 0.150(2) Uiso 1.000000 GR
H10b H 0.3802(4) 0.583(5) 0.6795(8) 0.150(2) Uiso 1.000000 GR
H10c H 0.3201(14) 0.7241(14) 0.6516(15) 0.150(2) Uiso 1.000000 GR
C11 C 0.53665(12) 0.2762(3) 0.57043(9) 0.0311(4) Uani 1.000000 .
C12 C 0.64704(12) 0.1747(3) 0.53873(8) 0.0305(4) Uani 1.000000 .
C13 C 0.81292(15) 0.6270(4) 0.66971(11) 0.0439(6) Uani 1.000000 .
H13 H 0.85691(15) 0.6917(4) 0.67025(11) 0.0527(7) Uiso 1.000000 R
C14 C 0.75896(14) 0.6169(3) 0.62248(10) 0.0391(5) Uani 1.000000 .
H14 H 0.76695(14) 0.6762(3) 0.59155(10) 0.0470(6) Uiso 1.000000 R
C15 C 0.46383(14) 0.2010(4) 0.57873(14) 0.0498(7) Uani 1.000000 .
H15a H 0.4655(5) 0.187(3) 0.61685(14) 0.0748(10) Uiso 1.000000 GR
H15b H 0.4240(2) 0.2830(16) 0.5634(8) 0.0748(10) Uiso 1.000000 GR
H15c H 0.4551(6) 0.0845(15) 0.5612(8) 0.0748(10) Uiso 1.000000 GR
H4 H 0.7033(17) 0.373(4) 0.5211(11) 0.043(8) Uiso 1.000000 .
H3 H 0.570(2) 0.039(5) 0.5606(15) 0.061(10) Uiso 1.000000 .

loop_
_atom_site_aniso_label
_atom_site_aniso_U_11
_atom_site_aniso_U_22
_atom_site_aniso_U_33
_atom_site_aniso_U_12
_atom_site_aniso_U_13
_atom_site_aniso_U_23
S1 0.0481(4) 0.0290(3) 0.0630(4) -0.0030(2) 0.0283(3) -0.0067(3)
O0aa 0.0579(12) 0.0215(8) 0.0936(15) -0.0020(8) 0.0346(11) 0.0017(9)
O1 0.0598(13) 0.0573(13) 0.0512(11) -0.0061(10) -0.0058(9) -0.0016(10)
O2 0.0550(12) 0.0280(9) 0.1078(17) 0.0053(8) 0.0496(12) 0.0040(10)
N3 0.0368(10) 0.0207(9) 0.0477(11) -0.0052(7) 0.0188(8) 0.0005(7)
N4 0.0419(11) 0.0261(9) 0.0409(10) -0.0090(8) 0.0227(8) -0.0049(7)
C1 0.110(3) 0.069(2) 0.0558(19) -0.012(2) -0.022(2) 0.0124(17)
C2 0.0469(14) 0.0316(12) 0.0443(13) 0.0010(10) 0.0040(10) -0.0041(10)
C3 0.0578(16) 0.0387(13) 0.0394(12) -0.0058(12) 0.0127(11) 0.0055(10)
C4 0.0434(13) 0.0344(12) 0.0419(12) -0.0097(10) 0.0137(10) 0.0025(10)
C5 0.0363(11) 0.0223(10) 0.0375(11) -0.0015(8) 0.0131(9) -0.0026(8)
C6 0.0348(11) 0.0209(9) 0.0373(10) -0.0045(8) 0.0140(9) -0.0004(8)
C7 0.0319(10) 0.0233(10) 0.0381(11) -0.0031(8) 0.0102(8) 0.0003(8)
C8 0.0371(11) 0.0254(10) 0.0461(12) -0.0013(9) 0.0115(9) 0.0003(9)
C9 0.0576(17) 0.0337(14) 0.095(2) 0.0098(13) 0.0361(17) 0.0004(14)
C10 0.099(3) 0.054(2) 0.170(5) 0.003(2) 0.083(3) -0.010(3)
C11 0.0300(10) 0.0250(10) 0.0397(11) -0.0043(8) 0.0104(8) 0.0007(8)
C12 0.0332(10) 0.0278(10) 0.0317(10) -0.0051(8) 0.0097(8) -0.0015(8)
C13 0.0389(12) 0.0414(14) 0.0523(14) -0.0123(11) 0.0113(11) -0.0036(11)
C14 0.0413(13) 0.0362(12) 0.0428(12) -0.0096(10) 0.0154(10) 0.0013(9)
C15 0.0350(12) 0.0328(13) 0.087(2) -0.0083(10) 0.0246(13) -0.0039(13)

loop_
_atom_type_symbol
_atom_type_scat_dispersion_real
_atom_type_scat_dispersion_imag
_atom_type_scat_Cromer_Mann_a1
_atom_type_scat_Cromer_Mann_a2
_atom_type_scat_Cromer_Mann_a3
_atom_type_scat_Cromer_Mann_a4
_atom_type_scat_Cromer_Mann_b1
_atom_type_scat_Cromer_Mann_b2
_atom_type_scat_Cromer_Mann_b3
_atom_type_scat_Cromer_Mann_b4
_atom_type_scat_Cromer_Mann_c
_atom_type_scat_source
_atom_type_scat_dispersion_source
H 0.00000 0.00000 0.49300 0.32291 0.14019 0.04081 10.51090 26.12570 3.14236 57.79970 0.0030380000826 'International Tables Volume C Table 6.1.1.4 (pp. 500-502)' 'Henke, Gullikson and Davis, At. Data and Nucl. Data Tables, 1993, 54, 2'
C 0.00347 0.00161 2.31000 1.02000 1.58860 0.86500 20.84390 10.20750 0.56870 51.65120 0.215599998832 'International Tables Volume C Table 6.1.1.4 (pp. 500-502)' 'Henke, Gullikson and Davis, At. Data and Nucl. Data Tables, 1993, 54, 2'
S 0.12424 0.12443 6.90530 5.20340 1.43790 1.58630 1.46790 22.21510 0.25360 56.17200 0.866900026798 'International Tables Volume C Table 6.1.1.4 (pp. 500-502)' 'Henke, Gullikson and Davis, At. Data and Nucl. Data Tables, 1993, 54, 2'
O 0.01158 0.00611 3.04850 2.28680 1.54630 0.86700 13.27710 5.70110 0.32390 32.90890 0.250800013542 'International Tables Volume C Table 6.1.1.4 (pp. 500-502)' 'Henke, Gullikson and Davis, At. Data and Nucl. Data Tables, 1993, 54, 2'
N 0.00653 0.00323 12.21260 3.13220 2.01250 1.16630 0.00570 9.89330 28.99750 0.58260 -11.5290002823 'International Tables Volume C Table 6.1.1.4 (pp. 500-502)' 'Henke, Gullikson and Davis, At. Data and Nucl. Data Tables, 1993, 54, 2'

loop_
_geom_angle_atom_site_label_1
_geom_angle_atom_site_label_2
_geom_angle_atom_site_label_3
_geom_angle
_geom_angle_site_symmetry_1
_geom_angle_site_symmetry_3
_geom_angle_publ_flag
C2 O1 C1 117.5(3) . . ?
C9 O2 C8 118.1(2) . . ?
C12 N3 C11 124.13(19) . . ?
H3 N3 C11 115(3) . . ?
H3 N3 C12 120(3) . . ?
C12 N4 C6 123.48(18) . . ?
H4 N4 C6 117(2) . . ?
H4 N4 C12 117(2) . . ?
H1a C1 O1 109.5 . . ?
H1b C1 O1 109.5 . . ?
H1b C1 H1a 109.5 . . ?
H1c C1 O1 109.5 . . ?
H1c C1 H1a 109.5 . . ?
H1c C1 H1b 109.5 . . ?
C3 C2 O1 124.2(2) . . ?
C13 C2 O1 116.2(2) . . ?
C13 C2 C3 119.6(2) . . ?
H3a C3 C2 120.28(15) . . ?
C4 C3 C2 119.4(2) . . ?
C4 C3 H3a 120.28(15) . . ?
H4a C4 C3 119.04(15) . . ?
C5 C4 C3 121.9(2) . . ?
C5 C4 H4a 119.04(14) . . ?
C6 C5 C4 122.6(2) . . ?
C14 C5 C4 117.6(2) . . ?
C14 C5 C6 119.72(19) . . ?
C5 C6 N4 109.44(18) . . ?
H6 C6 N4 108.36(11) . . ?
H6 C6 C5 108.36(11) . . ?
C7 C6 N4 108.66(17) . . ?
C7 C6 C5 113.53(18) . . ?
C7 C6 H6 108.36(12) . . ?
C8 C7 C6 114.72(18) . . ?
C11 C7 C6 119.8(2) . . ?
C11 C7 C8 125.3(2) . . ?
O2 C8 O0aa 122.7(2) . . ?
C7 C8 O0aa 123.2(2) . . ?
C7 C8 O2 114.1(2) . . ?
H9a C9 O2 110.31(17) . . ?
H9b C9 O2 110.31(18) . . ?
H9b C9 H9a 108.6 . . ?
C10 C9 O2 107.1(3) . . ?
C10 C9 H9a 110.3(3) . . ?
C10 C9 H9b 110.3(3) . . ?
H10a C10 C9 109.5 . . ?
H10b C10 C9 109.5 . . ?
H10b C10 H10a 109.5 . . ?
H10c C10 C9 109.5 . . ?
H10c C10 H10a 109.5 . . ?
H10c C10 H10b 109.5 . . ?
C7 C11 N3 118.50(19) . . ?
C15 C11 N3 112.71(19) . . ?
C15 C11 C7 128.8(2) . . ?
N3 C12 S1 120.17(17) . . ?
N4 C12 S1 123.95(17) . . ?
N4 C12 N3 115.8(2) . . ?
H13 C13 C2 119.95(15) . . ?
C14 C13 C2 120.1(2) . . ?
C14 C13 H13 119.95(14) . . ?
C13 C14 C5 121.3(2) . . ?
H14 C14 C5 119.36(14) . . ?
H14 C14 C13 119.36(14) . . ?
H15a C15 C11 109.5 . . ?
H15b C15 C11 109.5 . . ?
H15b C15 H15a 109.5 . . ?
H15c C15 C11 109.5 . . ?
H15c C15 H15a 109.5 . . ?
H15c C15 H15b 109.5 . . ?

loop_
_geom_bond_atom_site_label_1
_geom_bond_atom_site_label_2
_geom_bond_distance
_geom_bond_site_symmetry_2
_geom_bond_publ_flag
S1 C12 1.682(2) . ?
O0aa C8 1.204(3) . ?
O1 C1 1.426(4) . ?
O1 C2 1.371(3) . ?
O2 C8 1.324(3) . ?
O2 C9 1.458(3) . ?
N3 C11 1.390(3) . ?
N3 C12 1.361(3) . ?
N3 H3 0.81(4) . ?
N4 C6 1.476(3) . ?
N4 C12 1.325(3) . ?
N4 H4 0.86(3) . ?
C1 H1a 0.9600 . ?
C1 H1b 0.9600 . ?
C1 H1c 0.9600 . ?
C2 C3 1.383(4) . ?
C2 C13 1.387(4) . ?
C3 H3a 0.9300 . ?
C3 C4 1.389(4) . ?
C4 H4a 0.9300 . ?
C4 C5 1.384(3) . ?
C5 C6 1.524(3) . ?
C5 C14 1.394(3) . ?
C6 H6 0.9800 . ?
C6 C7 1.506(3) . ?
C7 C8 1.473(3) . ?
C7 C11 1.348(3) . ?
C9 H9a 0.9700 . ?
C9 H9b 0.9700 . ?
C9 C10 1.472(5) . ?
C10 H10a 0.9600 . ?
C10 H10b 0.9600 . ?
C10 H10c 0.9600 . ?
C11 C15 1.492(3) . ?
C13 H13 0.9300 . ?
C13 C14 1.381(4) . ?
C14 H14 0.9300 . ?
C15 H15a 0.9600 . ?
C15 H15b 0.9600 . ?
C15 H15c 0.9600 . ?

loop_
_publcif_info_exptl_table_extra_item
sin_theta_over_lambda_max

loop_
_publcif_info_exptl_table_header_item
?
